data_4349243
loop_
_publ_author_name
'Arlt, S\"oren'
'Harloff, J\"org'
'Schulz, Axel'
'Stoffers, Alrik'
'Villinger, Alexander'

_publ_section_title
;
 Cyanido Antimonate(III) and Bismuthate(III) Anions.
;
_journal_issue 23
_journal_name_full 'Inorganic chemistry'
_journal_page_first 12321
_journal_page_last 12328
_journal_paper_doi 10.1021/acs.inorgchem.6b02174
_journal_volume 55
_journal_year 2016
_chemical_formula_moiety 'C36 H30 N P2 +, C N -, 2(C2 H3 N)'
_chemical_formula_sum 'C41 H36 N4 P2'
_chemical_formula_weight 646.68
_space_group_crystal_system monoclinic
_space_group_IT_number 14
_space_group_name_Hall '-P 2ybc'
_space_group_name_H-M_alt 'P 1 21/c 1'
_atom_sites_solution_hydrogens geom
_audit_creation_method SHELXL-2013
_cell_angle_alpha 90
_cell_angle_beta 91.721(2)
_cell_angle_gamma 90
_cell_formula_units_Z 8
_cell_length_a 27.1852(9)
_cell_length_b 14.1411(5)
_cell_length_c 18.5024(5)
_cell_measurement_reflns_used 9949
_cell_measurement_temperature 123(2)
_cell_measurement_theta_max 29.06
_cell_measurement_theta_min 2.20
_cell_volume 7109.6(4)
_computing_cell_refinement 'Bruker Apex V7.51A'
_computing_data_collection 'Bruker Apex V7.51A'
_computing_data_reduction 'Bruker SAINT'
_computing_molecular_graphics 'ORTEP-3v2.01 (Farrugia, 1997)'
_computing_publication_material SHELXL-2013
_computing_structure_refinement 'SHELXL-2013 (Sheldrick, 2013)'
_computing_structure_solution 'SHELXS-2013 (Sheldrick, 2013)'
_diffrn_ambient_temperature 123(2)
_diffrn_measured_fraction_theta_full 0.999
_diffrn_measured_fraction_theta_max 0.999
_diffrn_measurement_device_type 'Bruker Apex Kappa II-CCD-diffractometer'
_diffrn_measurement_method 'phi and omega scans'
_diffrn_radiation_monochromator graphite
_diffrn_radiation_source 'sealed tube'
_diffrn_radiation_type MoK\a
_diffrn_radiation_wavelength 0.71073
_diffrn_reflns_av_R_equivalents 0.0620
_diffrn_reflns_av_unetI/netI 0.0549
_diffrn_reflns_Laue_measured_fraction_full 0.999
_diffrn_reflns_Laue_measured_fraction_max 0.999
_diffrn_reflns_limit_h_max 37
_diffrn_reflns_limit_h_min -37
_diffrn_reflns_limit_k_max 19
_diffrn_reflns_limit_k_min -16
_diffrn_reflns_limit_l_max 24
_diffrn_reflns_limit_l_min -25
_diffrn_reflns_number 102734
_diffrn_reflns_point_group_measured_fraction_full 0.999
_diffrn_reflns_point_group_measured_fraction_max 0.999
_diffrn_reflns_theta_full 25.242
_diffrn_reflns_theta_max 28.999
_diffrn_reflns_theta_min 2.202
_exptl_absorpt_coefficient_mu 0.157
_exptl_absorpt_correction_T_max 0.7463
_exptl_absorpt_correction_T_min 0.6984
_exptl_absorpt_correction_type multi-scan
_exptl_absorpt_process_details '(SADABS; Sheldrick, 2004)'
_exptl_crystal_colour colourless
_exptl_crystal_density_diffrn 1.208
_exptl_crystal_description block
_exptl_crystal_F_000 2720
_exptl_crystal_size_max 0.370
_exptl_crystal_size_mid 0.260
_exptl_crystal_size_min 0.140
_refine_diff_density_max 0.480
_refine_diff_density_min -0.330
_refine_diff_density_rms 0.056
_refine_ls_extinction_method none
_refine_ls_goodness_of_fit_ref 1.011
_refine_ls_hydrogen_treatment constr
_refine_ls_matrix_type full
_refine_ls_number_parameters 889
_refine_ls_number_reflns 18901
_refine_ls_number_restraints 82
_refine_ls_restrained_S_all 1.013
_refine_ls_R_factor_all 0.0886
_refine_ls_R_factor_gt 0.0491
_refine_ls_shift/su_max 0.001
_refine_ls_shift/su_mean 0.000
_refine_ls_structure_factor_coef Fsqd
_refine_ls_weighting_details 'w=1/[\s^2^(Fo^2^)+(0.0549P)^2^+2.9038P] where P=(Fo^2^+2Fc^2^)/3'
_refine_ls_weighting_scheme calc
_refine_ls_wR_factor_gt 0.1131
_refine_ls_wR_factor_ref 0.1347
_reflns_Friedel_coverage 0.000
_reflns_number_gt 12409
_reflns_number_total 18901
_reflns_threshold_expression 'I > 2\s(I)'
_cod_data_source_file ic6b02174_si_002.cif
_cod_data_source_block av_as969_48_PPN_CN_2MeCN
_cod_original_sg_symbol_H-M 'P 21/c'
_cod_database_code 4349243
_shelx_space_group_comment
;
The symmetry employed for this shelxl refinement is uniquely defined
by the following loop, which should always be used as a source of
symmetry information in preference to the above space-group names.
They are only intended as comments.
;
_shelx_estimated_absorpt_t_min 0.944
_shelx_estimated_absorpt_t_max 0.978
_shelxl_version_number 2013-4

loop_
_space_group_symop_operation_xyz
'x, y, z'
'-x, y+1/2, -z+1/2'
'-x, -y, -z'
'x, -y-1/2, z-1/2'

loop_
_atom_site_label
_atom_site_type_symbol
_atom_site_fract_x
_atom_site_fract_y
_atom_site_fract_z
_atom_site_U_iso_or_equiv
_atom_site_adp_type
_atom_site_occupancy
_atom_site_site_symmetry_order
_atom_site_calc_flag
_atom_site_refinement_flags_posn
_atom_site_refinement_flags_adp
_atom_site_refinement_flags_occupancy
_atom_site_disorder_assembly
_atom_site_disorder_group
C1A C 0.4213(6) 0.6639(12) 0.2506(10) 0.070(3) Uani 0.60(3) 1 d D U P A 1
N1A N 0.3912(6) 0.6075(11) 0.2694(9) 0.055(3) Uani 0.60(3) 1 d D U P A 1
C1B C 0.3838(9) 0.5959(18) 0.2651(14) 0.038(2) Uani 0.40(3) 1 d D U P A 2
N1B N 0.4113(5) 0.6521(11) 0.2419(9) 0.039(2) Uani 0.40(3) 1 d D U P A 2
C2A C 0.1256(3) 0.4593(5) 0.2105(4) 0.0498(11) Uani 0.871(9) 1 d D U P B 1
N2A N 0.11935(11) 0.3996(3) 0.25236(19) 0.0522(10) Uani 0.871(9) 1 d D U P B 1
C2B C 0.125(2) 0.439(4) 0.227(3) 0.040(4) Uani 0.129(9) 1 d D U P B 2
N2B N 0.1292(8) 0.4972(19) 0.1809(14) 0.045(4) Uani 0.129(9) 1 d D U P B 2
P1 P 0.36260(2) 0.48723(3) 0.00771(2) 0.01903(10) Uani 1 1 d . . . . .
P2 P 0.33391(2) 0.32782(3) -0.08639(2) 0.01991(10) Uani 1 1 d . . . . .
N3 N 0.35288(6) 0.42999(11) -0.06506(7) 0.0248(3) Uani 1 1 d . . . . .
C3 C 0.35921(6) 0.61037(12) -0.01494(9) 0.0203(4) Uani 1 1 d . . . . .
C4 C 0.35606(7) 0.67867(13) 0.03915(10) 0.0273(4) Uani 1 1 d . . . . .
H4 H 0.3546 0.6600 0.0884 0.033 Uiso 1 1 calc R U . . .
C5 C 0.35514(7) 0.77385(14) 0.02103(11) 0.0320(4) Uani 1 1 d . . . . .
H5 H 0.3526 0.8203 0.0578 0.038 Uiso 1 1 calc R U . . .
C6 C 0.35788(7) 0.80115(14) -0.05040(11) 0.0322(4) Uani 1 1 d . . . . .
H6 H 0.3582 0.8664 -0.0625 0.039 Uiso 1 1 calc R U . . .
C7 C 0.36023(7) 0.73398(15) -0.10430(10) 0.0321(4) Uani 1 1 d . . . . .
H7 H 0.3615 0.7532 -0.1534 0.038 Uiso 1 1 calc R U . . .
C8 C 0.36072(7) 0.63863(13) -0.08712(9) 0.0246(4) Uani 1 1 d . . . . .
H8 H 0.3621 0.5926 -0.1244 0.030 Uiso 1 1 calc R U . . .
C9 C 0.31776(6) 0.46950(12) 0.07590(9) 0.0213(4) Uani 1 1 d . . . . .
C10 C 0.32861(7) 0.42353(14) 0.14073(9) 0.0283(4) Uani 1 1 d . . . . .
H10 H 0.3610 0.4013 0.1512 0.034 Uiso 1 1 calc R U . . .
C11 C 0.29187(8) 0.41026(17) 0.19009(10) 0.0381(5) Uani 1 1 d . . . . .
H11 H 0.2992 0.3793 0.2347 0.046 Uiso 1 1 calc R U . . .
C12 C 0.24469(8) 0.44176(16) 0.17485(11) 0.0373(5) Uani 1 1 d . . . . .
H12 H 0.2197 0.4324 0.2089 0.045 Uiso 1 1 calc R U . . .
C13 C 0.23358(7) 0.48703(14) 0.11002(11) 0.0323(4) Uani 1 1 d . . . . .
H13 H 0.2010 0.5082 0.0995 0.039 Uiso 1 1 calc R U . . .
C14 C 0.26998(7) 0.50143(13) 0.06062(10) 0.0265(4) Uani 1 1 d . . . . .
H14 H 0.2625 0.5330 0.0163 0.032 Uiso 1 1 calc R U . . .
C15 C 0.42242(6) 0.46295(12) 0.04750(9) 0.0210(4) Uani 1 1 d . . . . .
C16 C 0.45404(7) 0.39883(13) 0.01511(10) 0.0264(4) Uani 1 1 d . . . . .
H16 H 0.4441 0.3677 -0.0284 0.032 Uiso 1 1 calc R U . . .
C17 C 0.49992(7) 0.38070(14) 0.04654(11) 0.0317(4) Uani 1 1 d . . . . .
H17 H 0.5215 0.3372 0.0245 0.038 Uiso 1 1 calc R U . . .
C18 C 0.51448(7) 0.42582(15) 0.11014(11) 0.0336(5) Uani 1 1 d . . . . .
H18 H 0.5457 0.4122 0.1321 0.040 Uiso 1 1 calc R U . . .
C19 C 0.48365(7) 0.49076(15) 0.14178(10) 0.0293(4) Uani 1 1 d . . . . .
H19 H 0.4939 0.5224 0.1849 0.035 Uiso 1 1 calc R U . . .
C20 C 0.43797(7) 0.50939(13) 0.11055(9) 0.0248(4) Uani 1 1 d . . . . .
H20 H 0.4170 0.5542 0.1322 0.030 Uiso 1 1 calc R U . . .
C21 C 0.27674(7) 0.33760(14) -0.13749(9) 0.0243(4) Uani 1 1 d . . . . .
C22 C 0.26042(8) 0.42601(16) -0.16058(10) 0.0360(5) Uani 1 1 d . . . . .
H22 H 0.2786 0.4812 -0.1479 0.043 Uiso 1 1 calc R U . . .
C23 C 0.21725(9) 0.4330(2) -0.20246(11) 0.0492(7) Uani 1 1 d . . . . .
H23 H 0.2059 0.4932 -0.2186 0.059 Uiso 1 1 calc R U . . .
C24 C 0.19075(8) 0.3522(2) -0.22072(11) 0.0500(7) Uani 1 1 d . . . . .
H24 H 0.1611 0.3576 -0.2489 0.060 Uiso 1 1 calc R U . . .
C25 C 0.20694(8) 0.26397(19) -0.19840(10) 0.0415(6) Uani 1 1 d . . . . .
H25 H 0.1886 0.2090 -0.2114 0.050 Uiso 1 1 calc R U . . .
C26 C 0.25012(7) 0.25620(16) -0.15683(10) 0.0310(4) Uani 1 1 d . . . . .
H26 H 0.2616 0.1958 -0.1415 0.037 Uiso 1 1 calc R U . . .
C27 C 0.37684(6) 0.27538(13) -0.14661(9) 0.0220(4) Uani 1 1 d . . . . .
C28 C 0.37883(7) 0.17833(13) -0.15916(10) 0.0258(4) Uani 1 1 d . . . . .
H28 H 0.3594 0.1366 -0.1317 0.031 Uiso 1 1 calc R U . . .
C29 C 0.40915(7) 0.14239(15) -0.21177(10) 0.0317(4) Uani 1 1 d . . . . .
H29 H 0.4106 0.0762 -0.2201 0.038 Uiso 1 1 calc R U . . .
C30 C 0.43711(8) 0.20357(16) -0.25180(11) 0.0368(5) Uani 1 1 d . . . . .
H30 H 0.4577 0.1792 -0.2880 0.044 Uiso 1 1 calc R U . . .
C31 C 0.43544(8) 0.30004(16) -0.23956(11) 0.0385(5) Uani 1 1 d . . . . .
H31 H 0.4550 0.3414 -0.2672 0.046 Uiso 1 1 calc R U . . .
C32 C 0.40541(7) 0.33643(14) -0.18724(10) 0.0296(4) Uani 1 1 d . . . . .
H32 H 0.4043 0.4027 -0.1790 0.036 Uiso 1 1 calc R U . . .
C33 C 0.32326(6) 0.25197(13) -0.01042(9) 0.0220(4) Uani 1 1 d . . . . .
C34 C 0.36137(7) 0.19965(14) 0.02164(10) 0.0279(4) Uani 1 1 d . . . . .
H34 H 0.3921 0.1947 -0.0013 0.033 Uiso 1 1 calc R U . . .
C35 C 0.35441(8) 0.15453(15) 0.08738(11) 0.0370(5) Uani 1 1 d . . . . .
H35 H 0.3803 0.1184 0.1093 0.044 Uiso 1 1 calc R U . . .
C36 C 0.30982(8) 0.16233(15) 0.12080(11) 0.0363(5) Uani 1 1 d . . . . .
H36 H 0.3055 0.1328 0.1663 0.044 Uiso 1 1 calc R U . . .
C37 C 0.27150(7) 0.21249(14) 0.08880(10) 0.0304(4) Uani 1 1 d . . . . .
H37 H 0.2408 0.2164 0.1118 0.036 Uiso 1 1 calc R U . . .
C38 C 0.27791(7) 0.25712(13) 0.02305(9) 0.0244(4) Uani 1 1 d . . . . .
H38 H 0.2515 0.2912 0.0007 0.029 Uiso 1 1 calc R U . . .
P3 P 0.16731(2) 0.66342(4) 0.60251(2) 0.02441(11) Uani 1 1 d . . . . .
P4 P 0.14332(2) 0.50724(3) 0.50289(2) 0.02011(10) Uani 1 1 d . . . . .
N4 N 0.15330(6) 0.55923(11) 0.57786(7) 0.0255(3) Uani 1 1 d . . . . .
C39 C 0.16665(8) 0.75151(15) 0.53223(10) 0.0332(5) Uani 1 1 d . . . . .
C40 C 0.12486(9) 0.80483(17) 0.51543(13) 0.0464(6) Uani 1 1 d . . . . .
H40 H 0.0962 0.7977 0.5431 0.056 Uiso 1 1 calc R U . . .
C41 C 0.12491(11) 0.8682(2) 0.45848(16) 0.0714(9) Uani 1 1 d . . . . .
H41 H 0.0965 0.9051 0.4474 0.086 Uiso 1 1 calc R U . . .
C42 C 0.16619(12) 0.8778(2) 0.41780(16) 0.0788(11) Uani 1 1 d . . . . .
H42 H 0.1661 0.9214 0.3788 0.095 Uiso 1 1 calc R U . . .
C43 C 0.20766(11) 0.8245(2) 0.43320(13) 0.0612(8) Uani 1 1 d . . . . .
H43 H 0.2358 0.8311 0.4044 0.073 Uiso 1 1 calc R U . . .
C44 C 0.20849(9) 0.76143(17) 0.49047(11) 0.0432(6) Uani 1 1 d . . . . .
H44 H 0.2372 0.7252 0.5014 0.052 Uiso 1 1 calc R U . . .
C45 C 0.22834(7) 0.66636(14) 0.64282(9) 0.0264(4) Uani 1 1 d . . . . .
C46 C 0.25572(8) 0.58428(15) 0.65265(10) 0.0326(4) Uani 1 1 d . . . . .
H46 H 0.2425 0.5251 0.6375 0.039 Uiso 1 1 calc R U . . .
C47 C 0.30257(8) 0.58915(16) 0.68480(11) 0.0375(5) Uani 1 1 d . . . . .
H47 H 0.3215 0.5332 0.6911 0.045 Uiso 1 1 calc R U . . .
C48 C 0.32163(8) 0.67501(16) 0.70755(10) 0.0352(5) Uani 1 1 d . . . . .
H48 H 0.3536 0.6778 0.7296 0.042 Uiso 1 1 calc R U . . .
C49 C 0.29426(7) 0.75715(15) 0.69829(10) 0.0325(5) Uani 1 1 d . . . . .
H49 H 0.3074 0.8161 0.7142 0.039 Uiso 1 1 calc R U . . .
C50 C 0.24790(7) 0.75314(15) 0.66591(10) 0.0304(4) Uani 1 1 d . . . . .
H50 H 0.2292 0.8094 0.6593 0.037 Uiso 1 1 calc R U . . .
C51 C 0.12614(7) 0.69849(14) 0.67189(9) 0.0268(4) Uani 1 1 d . . . . .
C52 C 0.10231(8) 0.62779(15) 0.70975(10) 0.0331(5) Uani 1 1 d . . . . .
H52 H 0.1053 0.5636 0.6955 0.040 Uiso 1 1 calc R U . . .
C53 C 0.07411(9) 0.65153(18) 0.76841(12) 0.0444(6) Uani 1 1 d . . . . .
H53 H 0.0583 0.6034 0.7949 0.053 Uiso 1 1 calc R U . . .
C54 C 0.06905(9) 0.74551(18) 0.78825(12) 0.0466(6) Uani 1 1 d . . . . .
H54 H 0.0496 0.7614 0.8283 0.056 Uiso 1 1 calc R U . . .
C55 C 0.09186(8) 0.81577(17) 0.75049(12) 0.0403(5) Uani 1 1 d . . . . .
H55 H 0.0878 0.8800 0.7641 0.048 Uiso 1 1 calc R U . . .
C56 C 0.12079(7) 0.79331(15) 0.69270(11) 0.0328(5) Uani 1 1 d . . . . .
H56 H 0.1370 0.8419 0.6672 0.039 Uiso 1 1 calc R U . . .
C57 C 0.08520(6) 0.53923(13) 0.46088(9) 0.0219(4) Uani 1 1 d . . . . .
C58 C 0.05280(7) 0.59846(13) 0.49650(10) 0.0268(4) Uani 1 1 d . . . . .
H58 H 0.0618 0.6237 0.5426 0.032 Uiso 1 1 calc R U . . .
C59 C 0.00747(7) 0.62050(14) 0.46458(11) 0.0323(4) Uani 1 1 d . . . . .
H59 H -0.0144 0.6614 0.4886 0.039 Uiso 1 1 calc R U . . .
C60 C -0.00586(7) 0.58293(15) 0.39788(11) 0.0332(5) Uani 1 1 d . . . . .
H60 H -0.0369 0.5984 0.3760 0.040 Uiso 1 1 calc R U . . .
C62 C 0.02574(7) 0.52298(15) 0.36275(10) 0.0312(4) Uani 1 1 d . . . . .
H62 H 0.0162 0.4971 0.3171 0.037 Uiso 1 1 calc R U . . .
C63 C 0.07116(7) 0.50061(14) 0.39394(9) 0.0250(4) Uani 1 1 d . . . . .
H63 H 0.0927 0.4591 0.3699 0.030 Uiso 1 1 calc R U . . .
C64 C 0.19154(7) 0.52423(13) 0.43962(9) 0.0230(4) Uani 1 1 d . . . . .
C65 C 0.18576(7) 0.57629(16) 0.37653(10) 0.0353(5) Uani 1 1 d . . . . .
H65 H 0.1545 0.6020 0.3631 0.042 Uiso 1 1 calc R U . . .
C66 C 0.22585(8) 0.59071(19) 0.33306(11) 0.0465(6) Uani 1 1 d . . . . .
H66 H 0.2217 0.6255 0.2894 0.056 Uiso 1 1 calc R U . . .
C67 C 0.27140(8) 0.55522(17) 0.35243(11) 0.0397(5) Uani 1 1 d . . . . .
H67 H 0.2986 0.5656 0.3224 0.048 Uiso 1 1 calc R U . . .
C68 C 0.27754(8) 0.50412(14) 0.41604(12) 0.0343(5) Uani 1 1 d . . . . .
H68 H 0.3091 0.4803 0.4299 0.041 Uiso 1 1 calc R U . . .
C69 C 0.23786(7) 0.48778(13) 0.45933(10) 0.0280(4) Uani 1 1 d . . . . .
H69 H 0.2420 0.4518 0.5024 0.034 Uiso 1 1 calc R U . . .
C70 C 0.14164(6) 0.38255(13) 0.52092(9) 0.0216(4) Uani 1 1 d . . . . .
C71 C 0.14623(7) 0.31733(14) 0.46479(10) 0.0276(4) Uani 1 1 d . . . . .
H71 H 0.1512 0.3387 0.4169 0.033 Uiso 1 1 calc R U . . .
C72 C 0.14353(7) 0.22116(14) 0.47923(11) 0.0328(4) Uani 1 1 d . . . . .
H72 H 0.1466 0.1768 0.4411 0.039 Uiso 1 1 calc R U . . .
C73 C 0.13632(7) 0.18968(15) 0.54916(12) 0.0342(5) Uani 1 1 d . . . . .
H73 H 0.1346 0.1238 0.5588 0.041 Uiso 1 1 calc R U . . .
C74 C 0.13156(7) 0.25413(15) 0.60489(11) 0.0332(5) Uani 1 1 d . . . . .
H74 H 0.1264 0.2324 0.6526 0.040 Uiso 1 1 calc R U . . .
C75 C 0.13437(7) 0.35056(14) 0.59113(10) 0.0265(4) Uani 1 1 d . . . . .
H75 H 0.1313 0.3946 0.6295 0.032 Uiso 1 1 calc R U . . .
N5 N 0.43403(9) 0.48081(18) 0.46958(14) 0.0716(7) Uani 1 1 d . . . . .
C76 C 0.45589(9) 0.53697(18) 0.44091(13) 0.0430(5) Uani 1 1 d . . . . .
C77 C 0.48354(9) 0.60917(18) 0.40546(13) 0.0486(6) Uani 1 1 d . . . . .
H77A H 0.4876 0.6638 0.4377 0.073 Uiso 1 1 calc R U . . .
H77B H 0.4659 0.6286 0.3609 0.073 Uiso 1 1 calc R U . . .
H77C H 0.5160 0.5843 0.3936 0.073 Uiso 1 1 calc R U . . .
N6 N 0.43413(10) 0.9598(2) 0.20238(17) 0.0786(8) Uani 1 1 d . . . . .
C78 C 0.44828(10) 0.8984(2) 0.16885(16) 0.0564(7) Uani 1 1 d . . . . .
C79 C 0.46579(10) 0.8183(2) 0.12717(14) 0.0612(7) Uani 1 1 d . . . . .
H79A H 0.4585 0.7594 0.1526 0.092 Uiso 1 1 calc R U . . .
H79B H 0.5014 0.8238 0.1215 0.092 Uiso 1 1 calc R U . . .
H79C H 0.4492 0.8179 0.0794 0.092 Uiso 1 1 calc R U . . .
N7 N 0.06242(9) 0.09181(19) 0.27678(15) 0.0737(7) Uani 1 1 d . . . . .
C80 C 0.05206(9) 0.1608(2) 0.30354(14) 0.0490(6) Uani 1 1 d . . . . .
C81 C 0.03912(10) 0.24994(19) 0.33615(15) 0.0561(7) Uani 1 1 d . . . . .
H81A H 0.0582 0.3009 0.3146 0.084 Uiso 1 1 calc R U . . .
H81B H 0.0464 0.2473 0.3883 0.084 Uiso 1 1 calc R U . . .
H81C H 0.0039 0.2620 0.3276 0.084 Uiso 1 1 calc R U . . .
N8 N 0.00158(14) 0.1365(2) 0.4864(2) 0.1139(12) Uani 1 1 d . . . . .
C82 C 0.01309(12) 0.1017(3) 0.5420(2) 0.0749(9) Uani 1 1 d . . . . .
C83 C 0.02676(12) 0.0530(3) 0.60859(17) 0.0983(13) Uani 1 1 d . . . . .
H83A H -0.0011 0.0152 0.6245 0.148 Uiso 1 1 calc R U . . .
H83B H 0.0357 0.0995 0.6460 0.148 Uiso 1 1 calc R U . . .
H83C H 0.0549 0.0115 0.6003 0.148 Uiso 1 1 calc R U . . .

loop_
_atom_site_aniso_label
_atom_site_aniso_U_11
_atom_site_aniso_U_22
_atom_site_aniso_U_33
_atom_site_aniso_U_23
_atom_site_aniso_U_13
_atom_site_aniso_U_12
C1A 0.085(7) 0.080(7) 0.044(4) -0.022(4) -0.010(4) 0.032(5)
N1A 0.054(6) 0.053(5) 0.057(4) -0.037(3) -0.018(4) 0.027(4)
C1B 0.036(5) 0.037(5) 0.039(4) -0.020(4) -0.008(4) 0.008(3)
N1B 0.042(5) 0.036(4) 0.039(5) -0.024(3) 0.000(4) 0.000(4)
C2A 0.0388(18) 0.055(4) 0.056(4) -0.017(2) 0.002(3) 0.011(3)
N2A 0.0491(15) 0.062(2) 0.0466(18) -0.0261(15) 0.0109(13) 0.0114(15)
C2B 0.027(7) 0.049(9) 0.044(9) -0.019(7) 0.002(8) 0.013(8)
N2B 0.029(6) 0.054(8) 0.054(8) -0.008(6) 0.012(6) 0.012(7)
P1 0.0255(2) 0.0169(2) 0.01484(19) -0.00039(16) 0.00328(16) -0.00063(18)
P2 0.0242(2) 0.0184(2) 0.0172(2) -0.00158(17) 0.00125(17) -0.00009(18)
N3 0.0383(9) 0.0201(8) 0.0161(7) -0.0008(6) 0.0041(6) -0.0037(7)
C3 0.0218(8) 0.0183(9) 0.0210(8) 0.0011(7) 0.0027(7) 0.0002(7)
C4 0.0356(10) 0.0222(10) 0.0241(9) -0.0021(7) 0.0028(8) 0.0026(8)
C5 0.0351(11) 0.0206(10) 0.0401(11) -0.0051(8) -0.0002(9) 0.0042(8)
C6 0.0321(10) 0.0192(10) 0.0450(12) 0.0071(9) -0.0054(9) 0.0000(8)
C7 0.0365(11) 0.0306(11) 0.0290(10) 0.0117(8) -0.0018(8) -0.0030(9)
C8 0.0278(9) 0.0236(10) 0.0225(8) 0.0020(7) 0.0012(7) -0.0032(8)
C9 0.0258(9) 0.0185(9) 0.0197(8) -0.0026(7) 0.0033(7) -0.0030(7)
C10 0.0280(10) 0.0364(12) 0.0207(8) 0.0039(8) 0.0022(7) -0.0059(8)
C11 0.0395(12) 0.0533(14) 0.0219(9) 0.0053(9) 0.0056(8) -0.0108(10)
C12 0.0378(12) 0.0437(13) 0.0311(10) -0.0084(9) 0.0149(9) -0.0125(10)
C13 0.0259(10) 0.0275(11) 0.0437(11) -0.0070(9) 0.0066(8) -0.0027(8)
C14 0.0290(9) 0.0219(10) 0.0288(9) 0.0011(8) 0.0030(8) -0.0005(8)
C15 0.0241(9) 0.0192(9) 0.0198(8) 0.0028(7) 0.0051(7) -0.0012(7)
C16 0.0319(10) 0.0221(10) 0.0255(9) 0.0012(7) 0.0086(8) 0.0003(8)
C17 0.0290(10) 0.0269(11) 0.0399(11) 0.0055(9) 0.0118(8) 0.0045(8)
C18 0.0237(9) 0.0397(13) 0.0377(11) 0.0118(9) 0.0043(8) -0.0015(9)
C19 0.0273(9) 0.0357(12) 0.0249(9) 0.0053(8) 0.0017(7) -0.0054(9)
C20 0.0272(9) 0.0249(10) 0.0225(8) 0.0012(7) 0.0050(7) -0.0010(8)
C21 0.0257(9) 0.0308(11) 0.0164(8) -0.0023(7) 0.0017(7) 0.0061(8)
C22 0.0454(12) 0.0377(12) 0.0248(9) 0.0006(9) -0.0008(9) 0.0130(10)
C23 0.0548(15) 0.0661(18) 0.0267(10) 0.0063(11) -0.0009(10) 0.0315(13)
C24 0.0340(12) 0.094(2) 0.0221(10) -0.0052(12) -0.0031(9) 0.0148(13)
C25 0.0308(11) 0.0708(17) 0.0230(9) -0.0099(10) -0.0008(8) -0.0036(11)
C26 0.0285(10) 0.0416(12) 0.0229(9) -0.0044(8) 0.0013(8) -0.0026(9)
C27 0.0234(9) 0.0230(9) 0.0197(8) -0.0045(7) 0.0002(7) -0.0018(7)
C28 0.0279(9) 0.0227(10) 0.0268(9) -0.0034(8) 0.0007(7) -0.0022(8)
C29 0.0334(11) 0.0294(11) 0.0321(10) -0.0118(8) -0.0026(8) 0.0040(9)
C30 0.0369(11) 0.0434(13) 0.0306(10) -0.0130(9) 0.0101(9) 0.0020(10)
C31 0.0442(12) 0.0384(13) 0.0337(11) -0.0066(9) 0.0153(9) -0.0078(10)
C32 0.0372(11) 0.0258(10) 0.0263(9) -0.0044(8) 0.0074(8) -0.0059(8)
C33 0.0260(9) 0.0186(9) 0.0213(8) -0.0009(7) -0.0014(7) -0.0029(7)
C34 0.0286(10) 0.0275(11) 0.0276(9) 0.0048(8) 0.0018(8) 0.0018(8)
C35 0.0430(12) 0.0340(12) 0.0338(10) 0.0096(9) -0.0034(9) 0.0046(10)
C36 0.0490(13) 0.0326(12) 0.0275(10) 0.0078(9) 0.0045(9) -0.0064(10)
C37 0.0341(10) 0.0285(11) 0.0288(9) 0.0000(8) 0.0067(8) -0.0090(9)
C38 0.0247(9) 0.0223(10) 0.0261(9) -0.0027(7) 0.0007(7) -0.0043(7)
P3 0.0312(3) 0.0229(3) 0.0190(2) -0.00180(18) -0.00063(18) -0.0053(2)
P4 0.0245(2) 0.0207(2) 0.01531(19) -0.00092(17) 0.00292(16) -0.00417(18)
N4 0.0342(8) 0.0252(9) 0.0172(7) -0.0027(6) 0.0023(6) -0.0075(7)
C39 0.0448(12) 0.0297(11) 0.0245(9) 0.0020(8) -0.0076(8) -0.0150(9)
C40 0.0494(14) 0.0418(14) 0.0470(13) 0.0174(11) -0.0166(11) -0.0162(11)
C41 0.0667(18) 0.070(2) 0.0757(19) 0.0455(16) -0.0306(16) -0.0248(16)
C42 0.089(2) 0.087(2) 0.0583(17) 0.0457(17) -0.0291(16) -0.0515(19)
C43 0.0708(18) 0.075(2) 0.0373(13) 0.0155(13) -0.0085(12) -0.0441(16)
C44 0.0553(14) 0.0466(14) 0.0276(10) 0.0002(10) -0.0013(10) -0.0245(12)
C45 0.0322(10) 0.0276(10) 0.0194(8) -0.0042(7) 0.0018(7) -0.0058(8)
C46 0.0382(11) 0.0287(11) 0.0307(10) -0.0054(8) -0.0007(8) -0.0053(9)
C47 0.0360(11) 0.0370(13) 0.0392(11) -0.0028(10) -0.0037(9) 0.0006(10)
C48 0.0333(11) 0.0440(13) 0.0279(10) -0.0085(9) -0.0030(8) -0.0034(10)
C49 0.0338(11) 0.0356(12) 0.0284(10) -0.0124(9) 0.0033(8) -0.0087(9)
C50 0.0341(10) 0.0304(11) 0.0269(9) -0.0066(8) 0.0028(8) -0.0030(9)
C51 0.0305(10) 0.0272(10) 0.0225(9) -0.0041(7) -0.0031(7) -0.0001(8)
C52 0.0428(12) 0.0308(11) 0.0260(9) -0.0028(8) 0.0052(8) 0.0024(9)
C53 0.0565(15) 0.0451(14) 0.0325(11) -0.0003(10) 0.0148(10) 0.0034(11)
C54 0.0533(14) 0.0527(16) 0.0342(11) -0.0122(11) 0.0088(10) 0.0110(12)
C55 0.0401(12) 0.0398(13) 0.0404(12) -0.0180(10) -0.0064(10) 0.0070(10)
C56 0.0331(11) 0.0297(11) 0.0353(11) -0.0079(9) -0.0045(8) 0.0002(9)
C57 0.0254(9) 0.0210(9) 0.0196(8) 0.0020(7) 0.0043(7) -0.0049(7)
C58 0.0313(10) 0.0232(10) 0.0264(9) -0.0015(8) 0.0071(8) -0.0029(8)
C59 0.0306(10) 0.0271(11) 0.0398(11) 0.0020(9) 0.0109(9) 0.0016(8)
C60 0.0253(10) 0.0387(12) 0.0356(10) 0.0103(9) 0.0016(8) -0.0014(9)
C62 0.0311(10) 0.0378(12) 0.0249(9) 0.0029(8) 0.0015(8) -0.0083(9)
C63 0.0250(9) 0.0285(10) 0.0218(8) -0.0005(7) 0.0043(7) -0.0035(8)
C64 0.0260(9) 0.0239(10) 0.0193(8) -0.0040(7) 0.0043(7) -0.0079(7)
C65 0.0295(10) 0.0541(14) 0.0221(9) 0.0088(9) -0.0015(8) -0.0127(10)
C66 0.0406(13) 0.0763(18) 0.0226(10) 0.0093(11) 0.0037(9) -0.0233(12)
C67 0.0378(12) 0.0519(15) 0.0303(10) -0.0115(10) 0.0147(9) -0.0192(11)
C68 0.0299(10) 0.0272(11) 0.0466(12) -0.0081(9) 0.0129(9) -0.0038(9)
C69 0.0311(10) 0.0214(10) 0.0318(10) 0.0007(8) 0.0072(8) -0.0014(8)
C70 0.0220(9) 0.0214(9) 0.0214(8) 0.0000(7) 0.0013(7) -0.0032(7)
C71 0.0322(10) 0.0249(10) 0.0259(9) -0.0019(8) 0.0043(8) -0.0036(8)
C72 0.0328(11) 0.0234(11) 0.0424(11) -0.0058(9) 0.0041(9) -0.0033(8)
C73 0.0290(10) 0.0229(10) 0.0506(12) 0.0086(9) -0.0005(9) -0.0027(8)
C74 0.0317(10) 0.0348(12) 0.0332(10) 0.0139(9) 0.0014(8) -0.0027(9)
C75 0.0265(9) 0.0296(11) 0.0233(8) 0.0039(8) 0.0001(7) -0.0029(8)
N5 0.0663(16) 0.0643(17) 0.0831(17) 0.0236(14) -0.0167(13) -0.0207(13)
C76 0.0431(13) 0.0392(14) 0.0461(13) 0.0026(11) -0.0072(10) -0.0001(11)
C77 0.0481(14) 0.0509(16) 0.0470(13) 0.0093(12) 0.0018(11) 0.0007(12)
N6 0.0738(18) 0.0583(17) 0.103(2) -0.0096(16) -0.0175(16) -0.0094(14)
C78 0.0471(15) 0.0561(19) 0.0647(17) 0.0109(15) -0.0184(13) -0.0198(14)
C79 0.0520(16) 0.075(2) 0.0559(16) -0.0023(15) -0.0122(13) -0.0122(14)
N7 0.0638(16) 0.0608(17) 0.096(2) -0.0266(15) 0.0016(14) -0.0101(13)
C80 0.0413(13) 0.0507(16) 0.0549(15) -0.0066(13) -0.0032(11) -0.0120(12)
C81 0.0577(16) 0.0483(16) 0.0616(16) -0.0096(13) -0.0089(13) -0.0021(13)
N8 0.115(3) 0.077(2) 0.149(3) 0.024(2) -0.016(3) -0.007(2)
C82 0.0537(18) 0.074(2) 0.097(3) -0.024(2) 0.0056(18) -0.0131(16)
C83 0.060(2) 0.179(4) 0.0564(19) -0.004(2) 0.0020(16) -0.023(2)

loop_
_atom_type_symbol
_atom_type_description
_atom_type_scat_dispersion_real
_atom_type_scat_dispersion_imag
_atom_type_scat_source
C C 0.0033 0.0016 'International Tables Vol C Tables 4.2.6.8 and 6.1.1.4'
H H 0.0000 0.0000 'International Tables Vol C Tables 4.2.6.8 and 6.1.1.4'
N N 0.0061 0.0033 'International Tables Vol C Tables 4.2.6.8 and 6.1.1.4'
P P 0.1023 0.0942 'International Tables Vol C Tables 4.2.6.8 and 6.1.1.4'

loop_
_geom_angle_atom_site_label_1
_geom_angle_atom_site_label_2
_geom_angle_atom_site_label_3
_geom_angle
N3 P1 C3 106.92(8)
N3 P1 C15 112.07(8)
C3 P1 C15 108.71(8)
N3 P1 C9 115.17(8)
C3 P1 C9 105.56(8)
C15 P1 C9 108.06(8)
N3 P2 C27 108.59(8)
N3 P2 C33 114.14(8)
C27 P2 C33 111.17(8)
N3 P2 C21 109.34(9)
C27 P2 C21 105.82(8)
C33 P2 C21 107.44(8)
P2 N3 P1 136.33(10)
C4 C3 C8 119.49(17)
C4 C3 P1 120.56(13)
C8 C3 P1 119.94(14)
C5 C4 C3 119.96(17)
C5 C4 H4 120.0
C3 C4 H4 120.0
C6 C5 C4 120.09(19)
C6 C5 H5 120.0
C4 C5 H5 120.0
C7 C6 C5 120.27(18)
C7 C6 H6 119.9
C5 C6 H6 119.9
C6 C7 C8 120.29(18)
C6 C7 H7 119.9
C8 C7 H7 119.9
C7 C8 C3 119.86(17)
C7 C8 H8 120.1
C3 C8 H8 120.1
C10 C9 C14 119.93(16)
C10 C9 P1 122.72(14)
C14 C9 P1 117.32(13)
C11 C10 C9 119.59(18)
C11 C10 H10 120.2
C9 C10 H10 120.2
C12 C11 C10 120.38(19)
C12 C11 H11 119.8
C10 C11 H11 119.8
C11 C12 C13 120.26(18)
C11 C12 H12 119.9
C13 C12 H12 119.9
C14 C13 C12 119.93(19)
C14 C13 H13 120.0
C12 C13 H13 120.0
C13 C14 C9 119.90(18)
C13 C14 H14 120.0
C9 C14 H14 120.0
C20 C15 C16 119.33(17)
C20 C15 P1 120.06(14)
C16 C15 P1 120.60(14)
C17 C16 C15 119.89(18)
C17 C16 H16 120.1
C15 C16 H16 120.1
C16 C17 C18 120.15(18)
C16 C17 H17 119.9
C18 C17 H17 119.9
C19 C18 C17 120.20(18)
C19 C18 H18 119.9
C17 C18 H18 119.9
C20 C19 C18 119.89(18)
C20 C19 H19 120.1
C18 C19 H19 120.1
C19 C20 C15 120.50(18)
C19 C20 H20 119.7
C15 C20 H20 119.7
C22 C21 C26 120.22(18)
C22 C21 P2 119.55(16)
C26 C21 P2 120.16(15)
C21 C22 C23 119.5(2)
C21 C22 H22 120.3
C23 C22 H22 120.3
C24 C23 C22 120.1(2)
C24 C23 H23 120.0
C22 C23 H23 120.0
C25 C24 C23 120.8(2)
C25 C24 H24 119.6
C23 C24 H24 119.6
C24 C25 C26 119.6(2)
C24 C25 H25 120.2
C26 C25 H25 120.2
C25 C26 C21 119.9(2)
C25 C26 H26 120.1
C21 C26 H26 120.1
C28 C27 C32 119.63(17)
C28 C27 P2 122.60(14)
C32 C27 P2 117.44(14)
C29 C28 C27 120.23(18)
C29 C28 H28 119.9
C27 C28 H28 119.9
C30 C29 C28 119.59(19)
C30 C29 H29 120.2
C28 C29 H29 120.2
C29 C30 C31 120.55(19)
C29 C30 H30 119.7
C31 C30 H30 119.7
C30 C31 C32 120.3(2)
C30 C31 H31 119.9
C32 C31 H31 119.9
C31 C32 C27 119.74(19)
C31 C32 H32 120.1
C27 C32 H32 120.1
C34 C33 C38 119.61(16)
C34 C33 P2 121.01(14)
C38 C33 P2 118.67(14)
C33 C34 C35 119.84(18)
C33 C34 H34 120.1
C35 C34 H34 120.1
C36 C35 C34 119.92(19)
C36 C35 H35 120.0
C34 C35 H35 120.0
C37 C36 C35 120.69(18)
C37 C36 H36 119.7
C35 C36 H36 119.7
C36 C37 C38 119.85(18)
C36 C37 H37 120.1
C38 C37 H37 120.1
C37 C38 C33 120.05(18)
C37 C38 H38 120.0
C33 C38 H38 120.0
N4 P3 C51 108.21(9)
N4 P3 C45 110.57(9)
C51 P3 C45 106.48(8)
N4 P3 C39 115.99(8)
C51 P3 C39 109.39(10)
C45 P3 C39 105.81(9)
N4 P4 C70 107.30(8)
N4 P4 C57 112.73(8)
C70 P4 C57 107.49(8)
N4 P4 C64 113.47(8)
C70 P4 C64 105.97(8)
C57 P4 C64 109.46(8)
P3 N4 P4 135.69(10)
C40 C39 C44 119.6(2)
C40 C39 P3 121.79(17)
C44 C39 P3 118.49(18)
C41 C40 C39 120.1(2)
C41 C40 H40 119.9
C39 C40 H40 119.9
C42 C41 C40 120.0(3)
C42 C41 H41 120.0
C40 C41 H41 120.0
C41 C42 C43 120.6(2)
C41 C42 H42 119.7
C43 C42 H42 119.7
C42 C43 C44 120.3(3)
C42 C43 H43 119.8
C44 C43 H43 119.8
C43 C44 C39 119.4(3)
C43 C44 H44 120.3
C39 C44 H44 120.3
C46 C45 C50 119.74(18)
C46 C45 P3 121.29(15)
C50 C45 P3 118.95(15)
C45 C46 C47 119.68(19)
C45 C46 H46 120.2
C47 C46 H46 120.2
C48 C47 C46 120.3(2)
C48 C47 H47 119.9
C46 C47 H47 119.9
C47 C48 C49 120.24(19)
C47 C48 H48 119.9
C49 C48 H48 119.9
C50 C49 C48 119.90(19)
C50 C49 H49 120.0
C48 C49 H49 120.0
C49 C50 C45 120.1(2)
C49 C50 H50 119.9
C45 C50 H50 119.9
C52 C51 C56 119.64(18)
C52 C51 P3 118.05(15)
C56 C51 P3 122.08(15)
C53 C52 C51 119.7(2)
C53 C52 H52 120.1
C51 C52 H52 120.1
C54 C53 C52 120.0(2)
C54 C53 H53 120.0
C52 C53 H53 120.0
C55 C54 C53 120.6(2)
C55 C54 H54 119.7
C53 C54 H54 119.7
C54 C55 C56 120.2(2)
C54 C55 H55 119.9
C56 C55 H55 119.9
C55 C56 C51 119.8(2)
C55 C56 H56 120.1
C51 C56 H56 120.1
C58 C57 C63 119.61(17)
C58 C57 P4 120.40(13)
C63 C57 P4 119.90(14)
C59 C58 C57 119.98(17)
C59 C58 H58 120.0
C57 C58 H58 120.0
C60 C59 C58 120.00(18)
C60 C59 H59 120.0
C58 C59 H59 120.0
C59 C60 C62 120.37(19)
C59 C60 H60 119.8
C62 C60 H60 119.8
C60 C62 C63 120.21(18)
C60 C62 H62 119.9
C63 C62 H62 119.9
C62 C63 C57 119.82(18)
C62 C63 H63 120.1
C57 C63 H63 120.1
C65 C64 C69 119.61(17)
C65 C64 P4 123.56(15)
C69 C64 P4 116.67(13)
C64 C65 C66 119.7(2)
C64 C65 H65 120.2
C66 C65 H65 120.2
C67 C66 C65 120.8(2)
C67 C66 H66 119.6
C65 C66 H66 119.6
C66 C67 C68 119.76(19)
C66 C67 H67 120.1
C68 C67 H67 120.1
C69 C68 C67 120.2(2)
C69 C68 H68 119.9
C67 C68 H68 119.9
C68 C69 C64 119.95(18)
C68 C69 H69 120.0
C64 C69 H69 120.0
C75 C70 C71 119.75(17)
C75 C70 P4 119.78(14)
C71 C70 P4 120.45(13)
C72 C71 C70 119.81(18)
C72 C71 H71 120.1
C70 C71 H71 120.1
C73 C72 C71 120.23(19)
C73 C72 H72 119.9
C71 C72 H72 119.9
C74 C73 C72 120.12(19)
C74 C73 H73 119.9
C72 C73 H73 119.9
C73 C74 C75 120.16(18)
C73 C74 H74 119.9
C75 C74 H74 119.9
C74 C75 C70 119.92(18)
C74 C75 H75 120.0
C70 C75 H75 120.0
N5 C76 C77 179.1(3)
C76 C77 H77A 109.5
C76 C77 H77B 109.5
H77A C77 H77B 109.5
C76 C77 H77C 109.5
H77A C77 H77C 109.5
H77B C77 H77C 109.5
N6 C78 C79 178.6(3)
C78 C79 H79A 109.5
C78 C79 H79B 109.5
H79A C79 H79B 109.5
C78 C79 H79C 109.5
H79A C79 H79C 109.5
H79B C79 H79C 109.5
N7 C80 C81 178.7(3)
C80 C81 H81A 109.5
C80 C81 H81B 109.5
H81A C81 H81B 109.5
C80 C81 H81C 109.5
H81A C81 H81C 109.5
H81B C81 H81C 109.5
N8 C82 C83 176.4(4)
C82 C83 H83A 109.5
C82 C83 H83B 109.5
H83A C83 H83B 109.5
C82 C83 H83C 109.5
H83A C83 H83C 109.5
H83B C83 H83C 109.5

loop_
_geom_bond_atom_site_label_1
_geom_bond_atom_site_label_2
_geom_bond_distance
C1A N1A 1.201(7)
C1B N1B 1.182(8)
C2A N2A 1.161(4)
C2B N2B 1.186(10)
P1 N3 1.5862(15)
P1 C3 1.7928(18)
P1 C15 1.7977(18)
P1 C9 1.7983(17)
P2 N3 1.5803(15)
P2 C27 1.7976(18)
P2 C33 1.7984(18)
P2 C21 1.8001(18)
C3 C4 1.395(2)
C3 C8 1.396(2)
C4 C5 1.387(3)
C4 H4 0.9500
C5 C6 1.381(3)
C5 H5 0.9500
C6 C7 1.380(3)
C6 H6 0.9500
C7 C8 1.385(3)
C7 H7 0.9500
C8 H8 0.9500
C9 C10 1.388(2)
C9 C14 1.396(3)
C10 C11 1.386(3)
C10 H10 0.9500
C11 C12 1.379(3)
C11 H11 0.9500
C12 C13 1.385(3)
C12 H12 0.9500
C13 C14 1.382(3)
C13 H13 0.9500
C14 H14 0.9500
C15 C20 1.393(2)
C15 C16 1.397(2)
C16 C17 1.384(3)
C16 H16 0.9500
C17 C18 1.386(3)
C17 H17 0.9500
C18 C19 1.385(3)
C18 H18 0.9500
C19 C20 1.379(3)
C19 H19 0.9500
C20 H20 0.9500
C21 C22 1.390(3)
C21 C26 1.400(3)
C22 C23 1.390(3)
C22 H22 0.9500
C23 C24 1.387(4)
C23 H23 0.9500
C24 C25 1.382(4)
C24 H24 0.9500
C25 C26 1.388(3)
C25 H25 0.9500
C26 H26 0.9500
C27 C28 1.393(3)
C27 C32 1.396(3)
C28 C29 1.390(3)
C28 H28 0.9500
C29 C30 1.381(3)
C29 H29 0.9500
C30 C31 1.384(3)
C30 H30 0.9500
C31 C32 1.384(3)
C31 H31 0.9500
C32 H32 0.9500
C33 C34 1.391(3)
C33 C38 1.398(2)
C34 C35 1.391(3)
C34 H34 0.9500
C35 C36 1.382(3)
C35 H35 0.9500
C36 C37 1.379(3)
C36 H36 0.9500
C37 C38 1.386(3)
C37 H37 0.9500
C38 H38 0.9500
P3 N4 1.5854(16)
P3 C51 1.7980(19)
P3 C45 1.7991(19)
P3 C39 1.800(2)
P4 N4 1.5861(15)
P4 C70 1.7953(19)
P4 C57 1.7977(18)
P4 C64 1.7995(17)
C39 C40 1.391(3)
C39 C44 1.401(3)
C40 C41 1.383(3)
C40 H40 0.9500
C41 C42 1.376(4)
C41 H41 0.9500
C42 C43 1.378(4)
C42 H42 0.9500
C43 C44 1.385(3)
C43 H43 0.9500
C44 H44 0.9500
C45 C46 1.388(3)
C45 C50 1.399(3)
C46 C47 1.391(3)
C46 H46 0.9500
C47 C48 1.381(3)
C47 H47 0.9500
C48 C49 1.387(3)
C48 H48 0.9500
C49 C50 1.380(3)
C49 H49 0.9500
C50 H50 0.9500
C51 C52 1.392(3)
C51 C56 1.404(3)
C52 C53 1.389(3)
C52 H52 0.9500
C53 C54 1.387(3)
C53 H53 0.9500
C54 C55 1.373(3)
C54 H54 0.9500
C55 C56 1.383(3)
C55 H55 0.9500
C56 H56 0.9500
C57 C58 1.395(3)
C57 C63 1.396(2)
C58 C59 1.386(3)
C58 H58 0.9500
C59 C60 1.382(3)
C59 H59 0.9500
C60 C62 1.383(3)
C60 H60 0.9500
C62 C63 1.384(3)
C62 H62 0.9500
C63 H63 0.9500
C64 C65 1.385(3)
C64 C69 1.399(3)
C65 C66 1.389(3)
C65 H65 0.9500
C66 C67 1.374(3)
C66 H66 0.9500
C67 C68 1.387(3)
C67 H67 0.9500
C68 C69 1.382(3)
C68 H68 0.9500
C69 H69 0.9500
C70 C75 1.395(2)
C70 C71 1.397(2)
C71 C72 1.388(3)
C71 H71 0.9500
C72 C73 1.388(3)
C72 H72 0.9500
C73 C74 1.385(3)
C73 H73 0.9500
C74 C75 1.390(3)
C74 H74 0.9500
C75 H75 0.9500
N5 C76 1.133(3)
C76 C77 1.438(3)
C77 H77A 0.9800
C77 H77B 0.9800
C77 H77C 0.9800
N6 C78 1.140(4)
C78 C79 1.459(4)
C79 H79A 0.9800
C79 H79B 0.9800
C79 H79C 0.9800
N7 C80 1.134(3)
C80 C81 1.445(4)
C81 H81A 0.9800
C81 H81B 0.9800
C81 H81C 0.9800
N8 C82 1.175(5)
C82 C83 1.449(5)
C83 H83A 0.9800
C83 H83B 0.9800
C83 H83C 0.9800

loop_
_geom_torsion_atom_site_label_1
_geom_torsion_atom_site_label_2
_geom_torsion_atom_site_label_3
_geom_torsion_atom_site_label_4
_geom_torsion
C27 P2 N3 P1 -128.93(15)
C33 P2 N3 P1 -4.30(19)
C21 P2 N3 P1 116.06(15)
C3 P1 N3 P2 -156.32(14)
C15 P1 N3 P2 84.66(16)
C9 P1 N3 P2 -39.40(18)
N3 P1 C3 C4 166.71(15)
C15 P1 C3 C4 -72.12(16)
C9 P1 C3 C4 43.61(17)
N3 P1 C3 C8 -14.59(17)
C15 P1 C3 C8 106.58(15)
C9 P1 C3 C8 -137.69(14)
C8 C3 C4 C5 -0.9(3)
P1 C3 C4 C5 177.82(15)
C3 C4 C5 C6 -0.7(3)
C4 C5 C6 C7 1.7(3)
C5 C6 C7 C8 -1.1(3)
C6 C7 C8 C3 -0.5(3)
C4 C3 C8 C7 1.5(3)
P1 C3 C8 C7 -177.23(14)
N3 P1 C9 C10 112.41(16)
C3 P1 C9 C10 -129.90(16)
C15 P1 C9 C10 -13.73(18)
N3 P1 C9 C14 -65.59(17)
C3 P1 C9 C14 52.10(16)
C15 P1 C9 C14 168.27(14)
C14 C9 C10 C11 -0.4(3)
P1 C9 C10 C11 -178.37(16)
C9 C10 C11 C12 0.5(3)
C10 C11 C12 C13 0.0(3)
C11 C12 C13 C14 -0.5(3)
C12 C13 C14 C9 0.6(3)
C10 C9 C14 C13 -0.1(3)
P1 C9 C14 C13 177.92(14)
N3 P1 C15 C20 177.92(14)
C3 P1 C15 C20 59.95(16)
C9 P1 C15 C20 -54.14(16)
N3 P1 C15 C16 -1.01(17)
C3 P1 C15 C16 -118.98(15)
C9 P1 C15 C16 126.93(14)
C20 C15 C16 C17 1.3(3)
P1 C15 C16 C17 -179.80(14)
C15 C16 C17 C18 0.2(3)
C16 C17 C18 C19 -1.3(3)
C17 C18 C19 C20 1.1(3)
C18 C19 C20 C15 0.4(3)
C16 C15 C20 C19 -1.5(3)
P1 C15 C20 C19 179.53(14)
N3 P2 C21 C22 9.16(17)
C27 P2 C21 C22 -107.62(16)
C33 P2 C21 C22 133.53(15)
N3 P2 C21 C26 -173.93(14)
C27 P2 C21 C26 69.29(16)
C33 P2 C21 C26 -49.56(16)
C26 C21 C22 C23 0.6(3)
P2 C21 C22 C23 177.48(15)
C21 C22 C23 C24 0.2(3)
C22 C23 C24 C25 -0.7(3)
C23 C24 C25 C26 0.4(3)
C24 C25 C26 C21 0.4(3)
C22 C21 C26 C25 -0.9(3)
P2 C21 C26 C25 -177.75(14)
N3 P2 C27 C28 161.34(14)
C33 P2 C27 C28 34.97(17)
C21 P2 C27 C28 -81.37(16)
N3 P2 C27 C32 -25.30(16)
C33 P2 C27 C32 -151.67(14)
C21 P2 C27 C32 91.99(15)
C32 C27 C28 C29 0.1(3)
P2 C27 C28 C29 173.32(14)
C27 C28 C29 C30 -0.3(3)
C28 C29 C30 C31 0.5(3)
C29 C30 C31 C32 -0.4(3)
C30 C31 C32 C27 0.2(3)
C28 C27 C32 C31 0.0(3)
P2 C27 C32 C31 -173.59(16)
N3 P2 C33 C34 -85.29(17)
C27 P2 C33 C34 37.95(17)
C21 P2 C33 C34 153.30(15)
N3 P2 C33 C38 85.07(15)
C27 P2 C33 C38 -151.69(14)
C21 P2 C33 C38 -36.35(16)
C38 C33 C34 C35 -1.3(3)
P2 C33 C34 C35 168.94(16)
C33 C34 C35 C36 -0.4(3)
C34 C35 C36 C37 1.7(3)
C35 C36 C37 C38 -1.2(3)
C36 C37 C38 C33 -0.6(3)
C34 C33 C38 C37 1.8(3)
P2 C33 C38 C37 -168.68(14)
C51 P3 N4 P4 130.96(15)
C45 P3 N4 P4 -112.78(15)
C39 P3 N4 P4 7.66(19)
C70 P4 N4 P3 168.61(14)
C57 P4 N4 P3 -73.25(16)
C64 P4 N4 P3 51.90(18)
N4 P3 C39 C40 91.60(19)
C51 P3 C39 C40 -31.1(2)
C45 P3 C39 C40 -145.44(18)
N4 P3 C39 C44 -84.00(17)
C51 P3 C39 C44 153.31(15)
C45 P3 C39 C44 38.97(18)
C44 C39 C40 C41 -0.9(3)
P3 C39 C40 C41 -176.5(2)
C39 C40 C41 C42 0.7(4)
C40 C41 C42 C43 0.1(5)
C41 C42 C43 C44 -0.8(4)
C42 C43 C44 C39 0.6(4)
C40 C39 C44 C43 0.2(3)
P3 C39 C44 C43 175.93(17)
N4 P3 C45 C46 -3.38(18)
C51 P3 C45 C46 113.95(16)
C39 P3 C45 C46 -129.72(16)
N4 P3 C45 C50 177.96(14)
C51 P3 C45 C50 -64.72(17)
C39 P3 C45 C50 51.61(17)
C50 C45 C46 C47 -0.6(3)
P3 C45 C46 C47 -179.24(15)
C45 C46 C47 C48 0.7(3)
C46 C47 C48 C49 -0.2(3)
C47 C48 C49 C50 -0.3(3)
C48 C49 C50 C45 0.4(3)
C46 C45 C50 C49 0.1(3)
P3 C45 C50 C49 178.74(14)
N4 P3 C51 C52 21.28(18)
C45 P3 C51 C52 -97.60(16)
C39 P3 C51 C52 148.49(15)
N4 P3 C51 C56 -164.26(15)
C45 P3 C51 C56 76.87(17)
C39 P3 C51 C56 -37.04(18)
C56 C51 C52 C53 -1.0(3)
P3 C51 C52 C53 173.61(17)
C51 C52 C53 C54 1.2(3)
C52 C53 C54 C55 -0.2(4)
C53 C54 C55 C56 -0.9(3)
C54 C55 C56 C51 1.1(3)
C52 C51 C56 C55 -0.1(3)
P3 C51 C56 C55 -174.49(15)
N4 P4 C57 C58 -4.41(17)
C70 P4 C57 C58 113.62(15)
C64 P4 C57 C58 -131.71(15)
N4 P4 C57 C63 179.08(14)
C70 P4 C57 C63 -62.88(16)
C64 P4 C57 C63 51.78(16)
C63 C57 C58 C59 -1.6(3)
P4 C57 C58 C59 -178.12(14)
C57 C58 C59 C60 0.8(3)
C58 C59 C60 C62 0.3(3)
C59 C60 C62 C63 -0.4(3)
C60 C62 C63 C57 -0.4(3)
C58 C57 C63 C62 1.4(3)
P4 C57 C63 C62 177.95(14)
N4 P4 C64 C65 -111.71(17)
C70 P4 C64 C65 130.81(17)
C57 P4 C64 C65 15.18(19)
N4 P4 C64 C69 63.57(17)
C70 P4 C64 C69 -53.91(16)
C57 P4 C64 C69 -169.55(14)
C69 C64 C65 C66 0.8(3)
P4 C64 C65 C66 175.96(17)
C64 C65 C66 C67 -1.0(3)
C65 C66 C67 C68 0.2(4)
C66 C67 C68 C69 0.9(3)
C67 C68 C69 C64 -1.1(3)
C65 C64 C69 C68 0.2(3)
P4 C64 C69 C68 -175.23(15)
N4 P4 C70 C75 18.39(17)
C57 P4 C70 C75 -103.11(15)
C64 P4 C70 C75 139.93(14)
N4 P4 C70 C71 -163.34(15)
C57 P4 C70 C71 75.16(16)
C64 P4 C70 C71 -41.80(17)
C75 C70 C71 C72 0.0(3)
P4 C70 C71 C72 -178.27(15)
C70 C71 C72 C73 0.0(3)
C71 C72 C73 C74 0.3(3)
C72 C73 C74 C75 -0.5(3)
C73 C74 C75 C70 0.5(3)
C71 C70 C75 C74 -0.2(3)
P4 C70 C75 C74 178.06(14)
